data_4121010
loop_
_publ_author_name
'Kartik Chandra Mondal'
'Herbert W. Roesky'
'Birger Dittrich'
'Nicole Holzmann'
'Markus Hermann'
'Gernot Frenking'
'Alke Meents'

_publ_section_title
;
 Formation of a 1,4-Diamino-2,3-disila-1,3-butadiene Derivative
;
_journal_name_full 'Journal of the American Chemical Society'
_journal_page_first 15990
_journal_page_last 15993
_journal_paper_doi 10.1021/ja4072139
_journal_volume 135
_journal_year 2013
_chemical_formula_moiety 'C40 H62 Cl2 N2 Si2'
_chemical_formula_sum 'C40 H62 Cl2 N2 Si2'
_chemical_formula_weight 698.00
_chemical_name_systematic
;
 ?
;
_space_group_crystal_system triclinic
_space_group_IT_number 2
_space_group_name_Hall '-P 1'
_space_group_name_H-M_alt 'P -1'
_symmetry_space_group_name_Hall '-P 1'
_symmetry_space_group_name_H-M 'P -1'
_atom_sites_solution_hydrogens geom
_audit_creation_method SHELXL-2012
_cell_angle_alpha 106.28(3)
_cell_angle_beta 99.73(2)
_cell_angle_gamma 92.60(2)
_cell_formula_units_Z 4
_cell_length_a 9.079(7)
_cell_length_b 19.085(7)
_cell_length_c 24.21(3)
_cell_measurement_reflns_used 45971
_cell_measurement_temperature 100(2)
_cell_measurement_theta_max 24.5
_cell_measurement_theta_min 0.98
_cell_volume 3950(6)
_computing_cell_refinement 'SAINT V8.27B (Bruker AXS, 2012)'
_computing_data_collection 'APEX2 v2009.11-0'
_computing_data_reduction 'SAINT V8.27B (Bruker AXS, 2012)'
_computing_publication_material 'enCIFer 1.4, CCDC, 2011'
_computing_structure_refinement 'SHELXL-2012 (Sheldrick, 2012)'
_computing_structure_solution 'SHELXS-97 (Sheldrick, 2008)'
_diffrn_ambient_temperature 100(2)
_diffrn_measured_fraction_theta_full 0.952
_diffrn_measured_fraction_theta_max 0.939
_diffrn_measurement_device_type 'Microdiffractometer at the P11 beamline'
_diffrn_measurement_method '\f scans'
_diffrn_radiation_type synchrotron
_diffrn_radiation_wavelength 0.6199
_diffrn_reflns_av_R_equivalents 0.0469
_diffrn_reflns_av_unetI/netI 0.0510
_diffrn_reflns_Laue_measured_fraction_full 0.952
_diffrn_reflns_Laue_measured_fraction_max 0.939
_diffrn_reflns_limit_h_max 12
_diffrn_reflns_limit_h_min -12
_diffrn_reflns_limit_k_max 25
_diffrn_reflns_limit_k_min -25
_diffrn_reflns_limit_l_max 32
_diffrn_reflns_limit_l_min -32
_diffrn_reflns_number 64661
_diffrn_reflns_point_group_measured_fraction_full 0.952
_diffrn_reflns_point_group_measured_fraction_max 0.939
_diffrn_reflns_theta_full 21.835
_diffrn_reflns_theta_max 24.410
_diffrn_reflns_theta_min 0.974
_diffrn_source 'monochromated x-rays beamline P11@PetraIII'
_exptl_absorpt_coefficient_mu 0.175
_exptl_absorpt_correction_T_max 0.7454
_exptl_absorpt_correction_T_min 0.6787
_exptl_absorpt_correction_type empirical
_exptl_absorpt_process_details
;
SADABS version 2012/1, multi-scan. (G. M. Sheldrick, 2012)
;
_exptl_crystal_colour 'dark red'
_exptl_crystal_density_diffrn 1.174
_exptl_crystal_description rectangle
_exptl_crystal_F_000 1512
_exptl_crystal_size_max 0.32
_exptl_crystal_size_mid 0.29
_exptl_crystal_size_min 0.24
_refine_diff_density_max 1.072
_refine_diff_density_min -0.588
_refine_diff_density_rms 0.062
_refine_ls_extinction_method none
_refine_ls_goodness_of_fit_ref 1.036
_refine_ls_hydrogen_treatment constr
_refine_ls_matrix_type full
_refine_ls_number_parameters 881
_refine_ls_number_reflns 18420
_refine_ls_number_restraints 0
_refine_ls_restrained_S_all 1.036
_refine_ls_R_factor_all 0.0591
_refine_ls_R_factor_gt 0.0525
_refine_ls_shift/su_max 0.001
_refine_ls_shift/su_mean 0.000
_refine_ls_structure_factor_coef Fsqd
_refine_ls_weighting_details
;
 w=1/[\s^2^(Fo^2^)+(0.0797P)^2^+2.1731P]
 where P=(Fo^2^+2Fc^2^)/3
;
_refine_ls_weighting_scheme calc
_refine_ls_wR_factor_gt 0.1486
_refine_ls_wR_factor_ref 0.1538
_reflns_number_gt 15871
_reflns_number_total 18420
_reflns_threshold_expression 'I > 2\s(I)'
_cod_data_source_file ja4072139_si_002.cif
_cod_data_source_block km132
_cod_database_code 4121010
_shelx_space_group_comment
;
The symmetry employed for this shelxl refinement is uniquely defined
by the following loop, which should always be used as a source of
symmetry information in preference to the above space-group names.
They are only intended as comments.
;
_shelxl_version_number 2012-9

loop_
_space_group_symop_operation_xyz
'x, y, z'
'-x, -y, -z'

loop_
_atom_site_label
_atom_site_type_symbol
_atom_site_fract_x
_atom_site_fract_y
_atom_site_fract_z
_atom_site_U_iso_or_equiv
_atom_site_adp_type
_atom_site_occupancy
_atom_site_site_symmetry_order
_atom_site_calc_flag
_atom_site_refinement_flags_posn
_atom_site_refinement_flags_adp
_atom_site_refinement_flags_occupancy
_atom_site_disorder_assembly
_atom_site_disorder_group
N1_1 N 0.81247(18) 0.55135(8) 0.37363(6) 0.0261(3) Uani 1 1 d . . . . .
N2_1 N 0.82050(19) 0.65750(8) 0.10474(7) 0.0281(3) Uani 1 1 d . . . . .
Si1_1 Si 0.82174(7) 0.55859(3) 0.25819(2) 0.03260(13) Uani 1 1 d . . . . .
Si2_1 Si 0.77748(7) 0.65407(3) 0.21859(2) 0.03341(13) Uani 1 1 d . . . . .
Cl1_1 Cl 1.05377(6) 0.54887(3) 0.26750(2) 0.03888(12) Uani 1 1 d . . . . .
Cl2A_1 Cl 0.94685(8) 0.73893(3) 0.26239(2) 0.04350(19) Uani 0.9208(19) 1 d . . P A 3
Cl2B_1 Cl 0.5929(7) 0.6999(4) 0.2181(3) 0.0379(19) Uani 0.0792(19) 1 d . . P A 4
C1_1 C 0.7628(2) 0.57746(10) 0.32885(8) 0.0287(4) Uani 1 1 d . . . . .
C2_1 C 0.6167(2) 0.61147(11) 0.33938(9) 0.0349(4) Uani 1 1 d . . . . .
C3_1 C 0.5685(3) 0.57745(13) 0.38453(11) 0.0418(5) Uani 1 1 d . . . . .
H3A_1 H 0.5233 0.6139 0.4130 0.050 Uiso 1 1 calc R U . . .
H3B_1 H 0.4930 0.5349 0.3648 0.050 Uiso 1 1 calc R U . . .
C4_1 C 0.7079(2) 0.55315(11) 0.41588(9) 0.0327(4) Uani 1 1 d . . . . .
C5_1 C 0.6536(3) 0.69470(11) 0.36404(10) 0.0415(5) Uani 1 1 d . . . . .
H5A_1 H 0.6816 0.7144 0.3336 0.062 Uiso 1 1 calc R U . . .
H5B_1 H 0.7375 0.7059 0.3975 0.062 Uiso 1 1 calc R U . . .
H5C_1 H 0.5655 0.7171 0.3769 0.062 Uiso 1 1 calc R U . . .
C6_1 C 0.4902(3) 0.59473(14) 0.28568(11) 0.0452(5) Uani 1 1 d . . . . .
H6A_1 H 0.5181 0.6191 0.2578 0.068 Uiso 1 1 calc R U . . .
H6B_1 H 0.3979 0.6127 0.2979 0.068 Uiso 1 1 calc R U . . .
H6C_1 H 0.4736 0.5416 0.2670 0.068 Uiso 1 1 calc R U . . .
C7_1 C 0.6749(3) 0.47864(12) 0.42408(10) 0.0399(5) Uani 1 1 d . . . . .
H7A_1 H 0.6292 0.4437 0.3862 0.060 Uiso 1 1 calc R U . . .
H7B_1 H 0.6055 0.4824 0.4515 0.060 Uiso 1 1 calc R U . . .
H7C_1 H 0.7686 0.4616 0.4399 0.060 Uiso 1 1 calc R U . . .
C8_1 C 0.7722(3) 0.60610(13) 0.47588(10) 0.0446(5) Uani 1 1 d . . . . .
H8A_1 H 0.7906 0.6554 0.4722 0.067 Uiso 1 1 calc R U . . .
H8B_1 H 0.8669 0.5902 0.4921 0.067 Uiso 1 1 calc R U . . .
H8C_1 H 0.7007 0.6068 0.5021 0.067 Uiso 1 1 calc R U . . .
C9_1 C 0.9547(2) 0.52162(9) 0.38124(8) 0.0257(3) Uani 1 1 d . . . . .
C10_1 C 0.9634(2) 0.44683(10) 0.35476(8) 0.0292(4) Uani 1 1 d . . . . .
C11_1 C 1.1020(2) 0.41989(11) 0.36406(9) 0.0345(4) Uani 1 1 d . . . . .
H11_1 H 1.1111 0.3695 0.3465 0.041 Uiso 1 1 calc R U . . .
C12_1 C 1.2259(2) 0.46445(12) 0.39798(10) 0.0374(4) Uani 1 1 d . . . . .
H12_1 H 1.3191 0.4446 0.4047 0.045 Uiso 1 1 calc R U . . .
C13_1 C 1.2157(2) 0.53786(12) 0.42238(9) 0.0357(4) Uani 1 1 d . . . . .
H13_1 H 1.3027 0.5684 0.4455 0.043 Uiso 1 1 calc R U . . .
C14_1 C 1.0811(2) 0.56821(10) 0.41392(8) 0.0300(4) Uani 1 1 d . . . . .
C15_1 C 0.8348(2) 0.39477(10) 0.31430(9) 0.0326(4) Uani 1 1 d . . . . .
H15_1 H 0.7434 0.4220 0.3121 0.039 Uiso 1 1 calc R U . . .
C16_1 C 0.8009(3) 0.32954(11) 0.33704(10) 0.0379(4) Uani 1 1 d . . . . .
H16A_1 H 0.7120 0.2989 0.3116 0.057 Uiso 1 1 calc R U . . .
H16B_1 H 0.7821 0.3477 0.3770 0.057 Uiso 1 1 calc R U . . .
H16C_1 H 0.8870 0.3004 0.3370 0.057 Uiso 1 1 calc R U . . .
C17_1 C 0.8676(3) 0.36570(11) 0.25240(9) 0.0417(5) Uani 1 1 d . . . . .
H17A_1 H 0.7812 0.3330 0.2269 0.063 Uiso 1 1 calc R U . . .
H17B_1 H 0.9565 0.3385 0.2536 0.063 Uiso 1 1 calc R U . . .
H17C_1 H 0.8860 0.4069 0.2370 0.063 Uiso 1 1 calc R U . . .
C18_1 C 1.0822(3) 0.65105(11) 0.43667(9) 0.0369(4) Uani 1 1 d . . . . .
H18_1 H 0.9759 0.6632 0.4297 0.044 Uiso 1 1 calc R U . . .
C19_1 C 1.1439(3) 0.68015(14) 0.50220(11) 0.0504(6) Uani 1 1 d . . . . .
H19A_1 H 1.2506 0.6726 0.5100 0.076 Uiso 1 1 calc R U . . .
H19B_1 H 1.0887 0.6539 0.5230 0.076 Uiso 1 1 calc R U . . .
H19C_1 H 1.1322 0.7326 0.5158 0.076 Uiso 1 1 calc R U . . .
C20_1 C 1.1702(3) 0.68968(12) 0.40343(11) 0.0465(5) Uani 1 1 d . . . . .
H20A_1 H 1.1270 0.6720 0.3615 0.070 Uiso 1 1 calc R U . . .
H20B_1 H 1.2754 0.6792 0.4098 0.070 Uiso 1 1 calc R U . . .
H20C_1 H 1.1647 0.7427 0.4177 0.070 Uiso 1 1 calc R U . . .
C21_1 C 0.7861(2) 0.62027(10) 0.14089(8) 0.0285(4) Uani 1 1 d . . . . .
C22_1 C 0.7077(3) 0.54501(10) 0.10332(9) 0.0352(4) Uani 1 1 d . . . . .
C23_1 C 0.6602(3) 0.55709(12) 0.04318(9) 0.0408(5) Uani 1 1 d . . . . .
H23A_1 H 0.6677 0.5120 0.0117 0.049 Uiso 1 1 calc R U . . .
H23B_1 H 0.5549 0.5694 0.0380 0.049 Uiso 1 1 calc R U . . .
C24_1 C 0.7641(3) 0.61940(11) 0.04054(8) 0.0341(4) Uani 1 1 d . . . . .
C25_1 C 0.5671(3) 0.52004(12) 0.12209(10) 0.0432(5) Uani 1 1 d . . . . .
H25A_1 H 0.4970 0.5579 0.1244 0.065 Uiso 1 1 calc R U . . .
H25B_1 H 0.5948 0.5119 0.1606 0.065 Uiso 1 1 calc R U . . .
H25C_1 H 0.5191 0.4742 0.0933 0.065 Uiso 1 1 calc R U . . .
C26_1 C 0.8195(3) 0.48711(11) 0.10284(10) 0.0441(5) Uani 1 1 d . . . . .
H26A_1 H 0.7752 0.4406 0.0741 0.066 Uiso 1 1 calc R U . . .
H26B_1 H 0.8431 0.4801 0.1418 0.066 Uiso 1 1 calc R U . . .
H26C_1 H 0.9118 0.5036 0.0922 0.066 Uiso 1 1 calc R U . . .
C27_1 C 0.6855(3) 0.66840(13) 0.00924(9) 0.0427(5) Uani 1 1 d . . . . .
H27A_1 H 0.6579 0.6425 -0.0327 0.064 Uiso 1 1 calc R U . . .
H27B_1 H 0.7524 0.7127 0.0151 0.064 Uiso 1 1 calc R U . . .
H27C_1 H 0.5947 0.6822 0.0248 0.064 Uiso 1 1 calc R U . . .
C28_1 C 0.8922(3) 0.59082(14) 0.00877(10) 0.0470(5) Uani 1 1 d . . . . .
H28A_1 H 0.8503 0.5631 -0.0320 0.071 Uiso 1 1 calc R U . . .
H28B_1 H 0.9472 0.5588 0.0285 0.071 Uiso 1 1 calc R U . . .
H28C_1 H 0.9609 0.6324 0.0095 0.071 Uiso 1 1 calc R U . . .
C29_1 C 0.9076(2) 0.72755(10) 0.12231(8) 0.0296(4) Uani 1 1 d . . . . .
C30_1 C 0.8331(3) 0.79162(10) 0.13176(8) 0.0324(4) Uani 1 1 d . . . . .
C31_1 C 0.9176(3) 0.85762(11) 0.14295(10) 0.0418(5) Uani 1 1 d . . . . .
H31_1 H 0.8695 0.9016 0.1488 0.050 Uiso 1 1 calc R U . . .
C32_1 C 1.0695(3) 0.86093(13) 0.14584(10) 0.0485(6) Uani 1 1 d . . . . .
H32_1 H 1.1252 0.9068 0.1523 0.058 Uiso 1 1 calc R U . . .
C33_1 C 1.1423(3) 0.79821(15) 0.13947(11) 0.0475(5) Uani 1 1 d . . . . .
H33_1 H 1.2485 0.8016 0.1433 0.057 Uiso 1 1 calc R U . . .
C34_1 C 1.0629(3) 0.72987(12) 0.12745(9) 0.0376(4) Uani 1 1 d . . . . .
C35_1 C 0.6675(3) 0.79320(12) 0.13353(9) 0.0368(4) Uani 1 1 d . . . . .
H35_1 H 0.6212 0.7414 0.1223 0.044 Uiso 1 1 calc R U . . .
C36_1 C 0.6443(3) 0.83196(15) 0.19551(11) 0.0493(6) Uani 1 1 d . . . . .
H36A_1 H 0.6909 0.8826 0.2077 0.074 Uiso 1 1 calc R U . . .
H36B_1 H 0.6905 0.8060 0.2226 0.074 Uiso 1 1 calc R U . . .
H36C_1 H 0.5365 0.8321 0.1959 0.074 Uiso 1 1 calc R U . . .
C37_1 C 0.5852(3) 0.83112(13) 0.09117(11) 0.0457(5) Uani 1 1 d . . . . .
H37A_1 H 0.6092 0.8107 0.0522 0.069 Uiso 1 1 calc R U . . .
H37B_1 H 0.6171 0.8839 0.1053 0.069 Uiso 1 1 calc R U . . .
H37C_1 H 0.4767 0.8231 0.0889 0.069 Uiso 1 1 calc R U . . .
C38_1 C 1.1495(3) 0.66358(15) 0.12346(12) 0.0487(6) Uani 1 1 d . . . . .
H38_1 H 1.0753 0.6191 0.1101 0.058 Uiso 1 1 calc R U . . .
C39_1 C 1.2397(4) 0.6662(2) 0.18346(15) 0.0704(9) Uani 1 1 d . . . . .
H39A_1 H 1.2855 0.6202 0.1808 0.106 Uiso 1 1 calc R U . . .
H39B_1 H 1.1728 0.6730 0.2120 0.106 Uiso 1 1 calc R U . . .
H39C_1 H 1.3186 0.7072 0.1961 0.106 Uiso 1 1 calc R U . . .
C40_1 C 1.2544(3) 0.65532(19) 0.07928(15) 0.0632(8) Uani 1 1 d . . . . .
H40A_1 H 1.1994 0.6604 0.0423 0.095 Uiso 1 1 calc R U . . .
H40B_1 H 1.2920 0.6069 0.0722 0.095 Uiso 1 1 calc R U . . .
H40C_1 H 1.3392 0.6934 0.0949 0.095 Uiso 1 1 calc R U . . .
N1_2 N 0.14451(17) 0.19275(8) 0.13020(6) 0.0234(3) Uani 1 1 d . . . . .
N2_2 N 0.37594(17) 0.08349(8) 0.39871(6) 0.0232(3) Uani 1 1 d . . . . .
Si1_2 Si 0.26397(6) 0.18881(3) 0.24647(2) 0.02621(11) Uani 1 1 d . . . . .
Si2_2 Si 0.23997(6) 0.09199(3) 0.28510(2) 0.02592(11) Uani 1 1 d . . . . .
Cl1_2 Cl 0.48697(5) 0.19766(3) 0.23439(2) 0.03184(10) Uani 1 1 d . . . . .
Cl2A_2 Cl 0.35518(6) 0.00783(2) 0.24032(2) 0.02912(13) Uani 0.9689(17) 1 d . . P B 1
Cl2B_2 Cl 0.0570(12) 0.0390(7) 0.2823(5) 0.020(3) Uani 0.0311(17) 1 d . . P B 2
C1_2 C 0.1322(2) 0.16877(9) 0.17645(7) 0.0233(3) Uani 1 1 d . . . . .
C2_2 C -0.0293(2) 0.13708(10) 0.16872(8) 0.0259(3) Uani 1 1 d . . . . .
C3_2 C -0.1137(2) 0.17000(11) 0.12310(9) 0.0320(4) Uani 1 1 d . . . . .
H3A_2 H -0.1947 0.1339 0.0963 0.038 Uiso 1 1 calc R U . . .
H3B_2 H -0.1592 0.2141 0.1427 0.038 Uiso 1 1 calc R U . . .
C4_2 C -0.0008(2) 0.19026(12) 0.08901(8) 0.0311(4) Uani 1 1 d . . . . .
C5_2 C -0.0368(2) 0.05307(10) 0.14507(9) 0.0334(4) Uani 1 1 d . . . . .
H5A_2 H -0.1418 0.0322 0.1354 0.050 Uiso 1 1 calc R U . . .
H5B_2 H 0.0191 0.0337 0.1750 0.050 Uiso 1 1 calc R U . . .
H5C_2 H 0.0075 0.0397 0.1098 0.050 Uiso 1 1 calc R U . . .
C6_2 C -0.0990(2) 0.15607(11) 0.22335(9) 0.0322(4) Uani 1 1 d . . . . .
H6A_2 H -0.2065 0.1395 0.2125 0.048 Uiso 1 1 calc R U . . .
H6B_2 H -0.0853 0.2093 0.2415 0.048 Uiso 1 1 calc R U . . .
H6C_2 H -0.0501 0.1317 0.2512 0.048 Uiso 1 1 calc R U . . .
C7_2 C -0.0079(3) 0.13422(15) 0.02966(9) 0.0440(5) Uani 1 1 d . . . . .
H7A_2 H -0.1040 0.1342 0.0042 0.066 Uiso 1 1 calc R U . . .
H7B_2 H 0.0011 0.0854 0.0348 0.066 Uiso 1 1 calc R U . . .
H7C_2 H 0.0746 0.1469 0.0117 0.066 Uiso 1 1 calc R U . . .
C8_2 C -0.0219(2) 0.26443(13) 0.07872(11) 0.0409(5) Uani 1 1 d . . . . .
H8A_2 H 0.0634 0.2797 0.0634 0.061 Uiso 1 1 calc R U . . .
H8B_2 H -0.0281 0.3007 0.1158 0.061 Uiso 1 1 calc R U . . .
H8C_2 H -0.1149 0.2607 0.0503 0.061 Uiso 1 1 calc R U . . .
C9_2 C 0.2842(2) 0.21840(10) 0.11929(7) 0.0239(3) Uani 1 1 d . . . . .
C10_2 C 0.3385(2) 0.29275(10) 0.14326(8) 0.0273(4) Uani 1 1 d . . . . .
C11_2 C 0.4727(2) 0.31532(11) 0.13052(9) 0.0318(4) Uani 1 1 d . . . . .
H11_2 H 0.5116 0.3654 0.1462 0.038 Uiso 1 1 calc R U . . .
C12_2 C 0.5507(2) 0.26716(12) 0.09576(9) 0.0327(4) Uani 1 1 d . . . . .
H12_2 H 0.6408 0.2842 0.0866 0.039 Uiso 1 1 calc R U . . .
C13_2 C 0.4981(2) 0.19409(11) 0.07417(8) 0.0300(4) Uani 1 1 d . . . . .
H13_2 H 0.5532 0.1611 0.0503 0.036 Uiso 1 1 calc R U . . .
C14_2 C 0.3666(2) 0.16766(10) 0.08645(7) 0.0257(3) Uani 1 1 d . . . . .
C15_2 C 0.2639(3) 0.34914(10) 0.18422(9) 0.0337(4) Uani 1 1 d . . . . .
H15_2 H 0.1687 0.3249 0.1889 0.040 Uiso 1 1 calc R U . . .
C16_2 C 0.3638(3) 0.37976(12) 0.24452(10) 0.0442(5) Uani 1 1 d . . . . .
H16A_2 H 0.4579 0.4037 0.2407 0.066 Uiso 1 1 calc R U . . .
H16B_2 H 0.3858 0.3397 0.2616 0.066 Uiso 1 1 calc R U . . .
H16C_2 H 0.3120 0.4156 0.2700 0.066 Uiso 1 1 calc R U . . .
C17_2 C 0.2251(3) 0.41296(12) 0.15939(11) 0.0430(5) Uani 1 1 d . . . . .
H17A_2 H 0.3176 0.4381 0.1554 0.065 Uiso 1 1 calc R U . . .
H17B_2 H 0.1736 0.4475 0.1860 0.065 Uiso 1 1 calc R U . . .
H17C_2 H 0.1593 0.3941 0.1209 0.065 Uiso 1 1 calc R U . . .
C18_2 C 0.3251(2) 0.08558(10) 0.06791(8) 0.0309(4) Uani 1 1 d . . . . .
H18_2 H 0.2237 0.0767 0.0771 0.037 Uiso 1 1 calc R U . . .
C19_2 C 0.4365(3) 0.04900(11) 0.10271(10) 0.0384(5) Uani 1 1 d . . . . .
H19A_2 H 0.4049 -0.0036 0.0919 0.058 Uiso 1 1 calc R U . . .
H19B_2 H 0.4397 0.0709 0.1447 0.058 Uiso 1 1 calc R U . . .
H19C_2 H 0.5366 0.0562 0.0939 0.058 Uiso 1 1 calc R U . . .
C20_2 C 0.3160(3) 0.05085(12) 0.00217(9) 0.0407(5) Uani 1 1 d . . . . .
H20A_2 H 0.2426 0.0740 -0.0197 0.061 Uiso 1 1 calc R U . . .
H20B_2 H 0.2849 -0.0018 -0.0081 0.061 Uiso 1 1 calc R U . . .
H20C_2 H 0.4148 0.0580 -0.0077 0.061 Uiso 1 1 calc R U . . .
C21_2 C 0.3177(2) 0.12280(9) 0.36361(8) 0.0250(3) Uani 1 1 d . . . . .
C22_2 C 0.2887(2) 0.19695(10) 0.40272(8) 0.0293(4) Uani 1 1 d . . . . .
C23_2 C 0.2888(3) 0.18164(11) 0.46195(8) 0.0341(4) Uani 1 1 d . . . . .
H23A_2 H 0.3336 0.2254 0.4947 0.041 Uiso 1 1 calc R U . . .
H23B_2 H 0.1849 0.1694 0.4661 0.041 Uiso 1 1 calc R U . . .
C24_2 C 0.3806(2) 0.11776(10) 0.46297(7) 0.0276(3) Uani 1 1 d . . . . .
C25_2 C 0.1388(2) 0.22407(11) 0.38370(9) 0.0335(4) Uani 1 1 d . . . . .
H25A_2 H 0.1370 0.2339 0.3460 0.050 Uiso 1 1 calc R U . . .
H25B_2 H 0.1258 0.2693 0.4132 0.050 Uiso 1 1 calc R U . . .
H25C_2 H 0.0572 0.1865 0.3797 0.050 Uiso 1 1 calc R U . . .
C26_2 C 0.4157(3) 0.25356(11) 0.40543(9) 0.0364(4) Uani 1 1 d . . . . .
H26A_2 H 0.4082 0.2625 0.3672 0.055 Uiso 1 1 calc R U . . .
H26B_2 H 0.5125 0.2351 0.4156 0.055 Uiso 1 1 calc R U . . .
H26C_2 H 0.4082 0.2995 0.4352 0.055 Uiso 1 1 calc R U . . .
C27_2 C 0.5406(2) 0.14085(12) 0.49672(9) 0.0375(4) Uani 1 1 d . . . . .
H27A_2 H 0.5979 0.0979 0.4915 0.056 Uiso 1 1 calc R U . . .
H27B_2 H 0.5394 0.1621 0.5385 0.056 Uiso 1 1 calc R U . . .
H27C_2 H 0.5878 0.1774 0.4820 0.056 Uiso 1 1 calc R U . . .
C28_2 C 0.3092(3) 0.06557(12) 0.49051(9) 0.0376(4) Uani 1 1 d . . . . .
H28A_2 H 0.2039 0.0516 0.4711 0.056 Uiso 1 1 calc R U . . .
H28B_2 H 0.3146 0.0899 0.5323 0.056 Uiso 1 1 calc R U . . .
H28C_2 H 0.3631 0.0216 0.4858 0.056 Uiso 1 1 calc R U . . .
C29_2 C 0.4271(2) 0.01274(9) 0.37663(7) 0.0257(3) Uani 1 1 d . . . . .
C30_2 C 0.3240(2) -0.05018(10) 0.36078(8) 0.0295(4) Uani 1 1 d . . . . .
C31_2 C 0.3770(3) -0.11782(11) 0.33972(9) 0.0382(5) Uani 1 1 d . . . . .
H31_2 H 0.3104 -0.1613 0.3291 0.046 Uiso 1 1 calc R U . . .
C32_2 C 0.5241(3) -0.12272(12) 0.33402(10) 0.0428(5) Uani 1 1 d . . . . .
H32_2 H 0.5589 -0.1696 0.3205 0.051 Uiso 1 1 calc R U . . .
C33_2 C 0.6213(3) -0.06087(13) 0.34766(9) 0.0392(5) Uani 1 1 d . . . . .
H33_2 H 0.7221 -0.0655 0.3423 0.047 Uiso 1 1 calc R U . . .
C34_2 C 0.5761(2) 0.00882(11) 0.36926(8) 0.0313(4) Uani 1 1 d . . . . .
C35_2 C 0.1582(2) -0.04801(10) 0.36175(8) 0.0311(4) Uani 1 1 d . . . . .
H35_2 H 0.1395 0.0039 0.3797 0.037 Uiso 1 1 calc R U . . .
C36_2 C 0.0648(3) -0.07461(12) 0.29974(9) 0.0388(5) Uani 1 1 d . . . . .
H36A_2 H 0.0876 -0.0408 0.2777 0.058 Uiso 1 1 calc R U . . .
H36B_2 H -0.0422 -0.0763 0.3017 0.058 Uiso 1 1 calc R U . . .
H36C_2 H 0.0892 -0.1238 0.2800 0.058 Uiso 1 1 calc R U . . .
C37_2 C 0.1058(3) -0.09466(12) 0.39814(10) 0.0391(5) Uani 1 1 d . . . . .
H37A_2 H 0.0012 -0.0874 0.4015 0.059 Uiso 1 1 calc R U . . .
H37B_2 H 0.1691 -0.0800 0.4373 0.059 Uiso 1 1 calc R U . . .
H37C_2 H 0.1135 -0.1465 0.3789 0.059 Uiso 1 1 calc R U . . .
C38_2 C 0.6844(2) 0.07524(13) 0.37966(9) 0.0359(4) Uani 1 1 d . . . . .
H38_2 H 0.6356 0.1195 0.3982 0.043 Uiso 1 1 calc R U . . .
C39_2 C 0.7206(3) 0.08333(15) 0.32197(11) 0.0456(5) Uani 1 1 d . . . . .
H39A_2 H 0.7714 0.0412 0.3034 0.068 Uiso 1 1 calc R U . . .
H39B_2 H 0.7864 0.1286 0.3300 0.068 Uiso 1 1 calc R U . . .
H39C_2 H 0.6273 0.0853 0.2956 0.068 Uiso 1 1 calc R U . . .
C40_2 C 0.8303(3) 0.07382(16) 0.42117(11) 0.0472(6) Uani 1 1 d . . . . .
H40A_2 H 0.8893 0.0365 0.4011 0.071 Uiso 1 1 calc R U . . .
H40B_2 H 0.8069 0.0621 0.4558 0.071 Uiso 1 1 calc R U . . .
H40C_2 H 0.8882 0.1220 0.4332 0.071 Uiso 1 1 calc R U . . .

loop_
_atom_site_aniso_label
_atom_site_aniso_U_11
_atom_site_aniso_U_22
_atom_site_aniso_U_33
_atom_site_aniso_U_23
_atom_site_aniso_U_13
_atom_site_aniso_U_12
N1_1 0.0306(8) 0.0227(6) 0.0255(7) 0.0075(5) 0.0050(6) 0.0067(6)
N2_1 0.0349(8) 0.0242(7) 0.0243(7) 0.0103(6) -0.0006(6) -0.0014(6)
Si1_1 0.0459(3) 0.0270(2) 0.0276(2) 0.01170(19) 0.0066(2) 0.0085(2)
Si2_1 0.0497(3) 0.0239(2) 0.0262(2) 0.00959(19) 0.0029(2) 0.0008(2)
Cl1_1 0.0466(3) 0.0397(3) 0.0361(2) 0.0154(2) 0.0139(2) 0.0128(2)
Cl2A_1 0.0679(4) 0.0276(3) 0.0278(3) 0.00800(19) -0.0056(2) -0.0143(2)
Cl2B_1 0.041(4) 0.045(4) 0.046(3) 0.031(3) 0.021(3) 0.027(3)
C1_1 0.0360(10) 0.0215(7) 0.0287(8) 0.0084(6) 0.0039(7) 0.0065(7)
C2_1 0.0369(11) 0.0323(9) 0.0401(10) 0.0157(8) 0.0084(8) 0.0127(8)
C3_1 0.0384(12) 0.0463(12) 0.0502(12) 0.0237(10) 0.0154(9) 0.0154(10)
C4_1 0.0391(11) 0.0311(9) 0.0322(9) 0.0114(7) 0.0131(8) 0.0097(8)
C5_1 0.0540(14) 0.0299(9) 0.0426(11) 0.0109(8) 0.0114(10) 0.0152(9)
C6_1 0.0358(11) 0.0464(12) 0.0538(13) 0.0188(10) 0.0013(9) 0.0095(10)
C7_1 0.0447(12) 0.0385(10) 0.0431(11) 0.0173(9) 0.0160(9) 0.0073(10)
C8_1 0.0613(15) 0.0410(11) 0.0327(10) 0.0071(9) 0.0177(10) 0.0097(11)
C9_1 0.0302(9) 0.0236(8) 0.0254(8) 0.0107(6) 0.0039(6) 0.0071(7)
C10_1 0.0378(10) 0.0219(8) 0.0300(8) 0.0102(7) 0.0065(7) 0.0060(7)
C11_1 0.0410(11) 0.0269(9) 0.0410(10) 0.0158(8) 0.0108(8) 0.0109(8)
C12_1 0.0336(10) 0.0409(11) 0.0448(11) 0.0225(9) 0.0077(8) 0.0121(9)
C13_1 0.0328(10) 0.0379(10) 0.0368(10) 0.0156(8) 0.0008(8) 0.0004(9)
C14_1 0.0351(10) 0.0275(8) 0.0273(8) 0.0098(7) 0.0028(7) 0.0030(8)
C15_1 0.0393(11) 0.0228(8) 0.0336(9) 0.0071(7) 0.0031(8) 0.0046(8)
C16_1 0.0437(12) 0.0249(8) 0.0431(11) 0.0107(8) 0.0029(9) 0.0008(8)
C17_1 0.0602(15) 0.0273(9) 0.0342(10) 0.0053(8) 0.0053(9) 0.0076(9)
C18_1 0.0409(11) 0.0266(9) 0.0370(10) 0.0046(8) -0.0008(8) 0.0003(8)
C19_1 0.0593(16) 0.0415(12) 0.0386(12) 0.0007(9) -0.0033(10) -0.0002(11)
C20_1 0.0557(15) 0.0303(10) 0.0513(13) 0.0152(9) 0.0002(11) -0.0026(10)
C21_1 0.0355(10) 0.0221(8) 0.0279(8) 0.0102(6) 0.0021(7) 0.0011(7)
C22_1 0.0505(13) 0.0220(8) 0.0299(9) 0.0077(7) 0.0009(8) -0.0032(8)
C23_1 0.0537(14) 0.0306(9) 0.0333(10) 0.0085(8) -0.0011(9) -0.0033(9)
C24_1 0.0434(11) 0.0308(9) 0.0250(8) 0.0091(7) -0.0026(7) -0.0011(8)
C25_1 0.0485(13) 0.0334(10) 0.0431(11) 0.0126(9) -0.0034(9) -0.0087(10)
C26_1 0.0674(16) 0.0274(9) 0.0382(11) 0.0090(8) 0.0111(10) 0.0095(10)
C27_1 0.0548(14) 0.0404(11) 0.0323(10) 0.0141(9) -0.0001(9) 0.0077(10)
C28_1 0.0561(15) 0.0504(13) 0.0365(11) 0.0145(10) 0.0093(10) 0.0126(11)
C29_1 0.0374(10) 0.0251(8) 0.0262(8) 0.0111(7) 0.0010(7) -0.0026(8)
C30_1 0.0444(11) 0.0265(8) 0.0263(8) 0.0096(7) 0.0046(7) 0.0008(8)
C31_1 0.0602(15) 0.0269(9) 0.0371(10) 0.0099(8) 0.0072(9) -0.0035(10)
C32_1 0.0656(17) 0.0346(11) 0.0402(12) 0.0103(9) 0.0030(10) -0.0166(11)
C33_1 0.0402(12) 0.0556(14) 0.0428(12) 0.0156(10) 0.0003(9) -0.0136(11)
C34_1 0.0368(11) 0.0410(11) 0.0349(10) 0.0152(8) 0.0011(8) -0.0015(9)
C35_1 0.0449(12) 0.0342(10) 0.0339(10) 0.0133(8) 0.0078(8) 0.0082(9)
C36_1 0.0588(15) 0.0512(13) 0.0408(12) 0.0127(10) 0.0165(11) 0.0138(12)
C37_1 0.0548(14) 0.0414(11) 0.0444(12) 0.0180(10) 0.0070(10) 0.0147(11)
C38_1 0.0373(12) 0.0567(14) 0.0564(14) 0.0253(12) 0.0046(10) 0.0092(11)
C39_1 0.0496(16) 0.099(2) 0.073(2) 0.0467(19) -0.0002(14) 0.0143(17)
C40_1 0.0447(15) 0.077(2) 0.0739(19) 0.0271(16) 0.0162(13) 0.0184(14)
N1_2 0.0220(7) 0.0259(7) 0.0250(7) 0.0108(5) 0.0048(5) 0.0065(6)
N2_2 0.0270(7) 0.0216(6) 0.0218(6) 0.0081(5) 0.0034(5) 0.0041(6)
Si1_2 0.0310(3) 0.0227(2) 0.0261(2) 0.01057(18) 0.00308(18) 0.00188(19)
Si2_2 0.0329(3) 0.0212(2) 0.0244(2) 0.00937(17) 0.00278(18) 0.00377(19)
Cl1_2 0.0281(2) 0.0346(2) 0.0339(2) 0.01554(18) 0.00031(16) -0.00076(18)
Cl2A_2 0.0403(3) 0.0227(2) 0.0249(2) 0.00742(15) 0.00602(17) 0.00677(18)
Cl2B_2 0.007(5) 0.029(6) 0.029(6) 0.024(5) -0.010(4) -0.008(4)
C1_2 0.0264(8) 0.0187(7) 0.0268(8) 0.0085(6) 0.0064(6) 0.0063(6)
C2_2 0.0236(8) 0.0242(8) 0.0323(9) 0.0119(7) 0.0056(6) 0.0046(7)
C3_2 0.0251(9) 0.0378(10) 0.0380(10) 0.0189(8) 0.0051(7) 0.0076(8)
C4_2 0.0232(9) 0.0420(10) 0.0321(9) 0.0177(8) 0.0030(7) 0.0083(8)
C5_2 0.0336(10) 0.0251(8) 0.0388(10) 0.0076(7) 0.0027(8) 0.0011(8)
C6_2 0.0305(10) 0.0324(9) 0.0396(10) 0.0152(8) 0.0135(8) 0.0066(8)
C7_2 0.0353(11) 0.0630(14) 0.0299(10) 0.0106(9) -0.0001(8) 0.0083(11)
C8_2 0.0315(10) 0.0533(13) 0.0513(12) 0.0352(11) 0.0082(9) 0.0132(10)
C9_2 0.0243(8) 0.0272(8) 0.0235(7) 0.0116(6) 0.0051(6) 0.0075(7)
C10_2 0.0331(9) 0.0249(8) 0.0279(8) 0.0127(7) 0.0074(7) 0.0072(7)
C11_2 0.0362(10) 0.0281(8) 0.0353(9) 0.0161(7) 0.0069(8) 0.0040(8)
C12_2 0.0265(9) 0.0410(10) 0.0376(10) 0.0209(8) 0.0083(7) 0.0057(8)
C13_2 0.0259(9) 0.0383(10) 0.0306(9) 0.0148(7) 0.0081(7) 0.0122(8)
C14_2 0.0256(8) 0.0292(8) 0.0239(8) 0.0098(6) 0.0037(6) 0.0085(7)
C15_2 0.0478(12) 0.0238(8) 0.0352(9) 0.0117(7) 0.0171(8) 0.0095(8)
C16_2 0.0694(17) 0.0268(9) 0.0362(11) 0.0064(8) 0.0152(10) 0.0013(10)
C17_2 0.0606(15) 0.0290(9) 0.0501(12) 0.0190(9) 0.0234(11) 0.0169(10)
C18_2 0.0334(10) 0.0270(8) 0.0318(9) 0.0050(7) 0.0102(7) 0.0070(8)
C19_2 0.0496(13) 0.0304(9) 0.0399(11) 0.0121(8) 0.0151(9) 0.0154(9)
C20_2 0.0469(12) 0.0356(10) 0.0344(10) 0.0008(8) 0.0091(9) 0.0075(9)
C21_2 0.0288(9) 0.0208(7) 0.0267(8) 0.0093(6) 0.0046(6) 0.0046(7)
C22_2 0.0375(10) 0.0231(8) 0.0269(8) 0.0063(6) 0.0047(7) 0.0090(7)
C23_2 0.0420(11) 0.0316(9) 0.0289(9) 0.0075(7) 0.0081(8) 0.0104(8)
C24_2 0.0318(9) 0.0289(8) 0.0218(8) 0.0074(6) 0.0040(6) 0.0045(7)
C25_2 0.0375(11) 0.0289(9) 0.0358(10) 0.0095(7) 0.0093(8) 0.0114(8)
C26_2 0.0420(11) 0.0246(8) 0.0378(10) 0.0041(7) 0.0035(8) 0.0018(8)
C27_2 0.0359(11) 0.0430(11) 0.0292(9) 0.0079(8) -0.0014(8) 0.0044(9)
C28_2 0.0480(12) 0.0384(10) 0.0290(9) 0.0131(8) 0.0092(8) 0.0033(9)
C29_2 0.0327(9) 0.0240(8) 0.0243(8) 0.0116(6) 0.0063(6) 0.0096(7)
C30_2 0.0411(11) 0.0239(8) 0.0278(8) 0.0120(7) 0.0091(7) 0.0071(8)
C31_2 0.0607(14) 0.0243(8) 0.0353(10) 0.0130(7) 0.0154(9) 0.0107(9)
C32_2 0.0652(15) 0.0338(10) 0.0398(11) 0.0183(9) 0.0203(10) 0.0255(10)
C33_2 0.0442(12) 0.0483(12) 0.0353(10) 0.0206(9) 0.0163(9) 0.0242(10)
C34_2 0.0348(10) 0.0386(10) 0.0282(8) 0.0181(7) 0.0100(7) 0.0144(8)
C35_2 0.0348(10) 0.0272(8) 0.0321(9) 0.0108(7) 0.0057(7) -0.0008(8)
C36_2 0.0442(12) 0.0341(10) 0.0358(10) 0.0116(8) 0.0021(8) -0.0061(9)
C37_2 0.0448(12) 0.0378(10) 0.0386(11) 0.0172(9) 0.0095(9) -0.0017(9)
C38_2 0.0288(10) 0.0480(11) 0.0369(10) 0.0202(9) 0.0085(8) 0.0073(9)
C39_2 0.0370(12) 0.0655(15) 0.0435(12) 0.0295(11) 0.0102(9) 0.0039(11)
C40_2 0.0308(11) 0.0724(16) 0.0438(12) 0.0250(11) 0.0072(9) 0.0090(11)

loop_
_atom_type_symbol
_atom_type_description
_atom_type_scat_dispersion_real
_atom_type_scat_dispersion_imag
_atom_type_scat_source
C C 0.0022 0.0012 'International Tables Vol C Tables 4.2.6.8 and 6.1.1.4'
H H 0.0000 0.0000 'International Tables Vol C Tables 4.2.6.8 and 6.1.1.4'
N N 0.0046 0.0025 'International Tables Vol C Tables 4.2.6.8 and 6.1.1.4'
Si Si 0.0654 0.0543 'International Tables Vol C Tables 4.2.6.8 and 6.1.1.4'
Cl Cl 0.1209 0.1224 'International Tables Vol C Tables 4.2.6.8 and 6.1.1.4'

loop_
_geom_angle_atom_site_label_1
_geom_angle_atom_site_label_2
_geom_angle_atom_site_label_3
_geom_angle
C1_1 N1_1 C9_1 123.26(16)
C1_1 N1_1 C4_1 115.65(17)
C9_1 N1_1 C4_1 121.07(15)
C21_1 N2_1 C29_1 125.56(16)
C21_1 N2_1 C24_1 114.88(17)
C29_1 N2_1 C24_1 119.54(15)
C1_1 Si1_1 Cl1_1 110.95(8)
C1_1 Si1_1 Si2_1 110.40(8)
Cl1_1 Si1_1 Si2_1 106.62(4)
C21_1 Si2_1 Cl2B_1 103.2(2)
C21_1 Si2_1 Cl2A_1 110.85(8)
C21_1 Si2_1 Si1_1 107.28(8)
Cl2B_1 Si2_1 Si1_1 122.74(18)
Cl2A_1 Si2_1 Si1_1 107.30(6)
N1_1 C1_1 C2_1 107.85(17)
N1_1 C1_1 Si1_1 128.33(15)
C2_1 C1_1 Si1_1 122.18(14)
C6_1 C2_1 C3_1 109.3(2)
C6_1 C2_1 C5_1 108.92(17)
C3_1 C2_1 C5_1 112.06(19)
C6_1 C2_1 C1_1 115.72(19)
C3_1 C2_1 C1_1 102.89(15)
C5_1 C2_1 C1_1 107.92(19)
C4_1 C3_1 C2_1 107.66(19)
N1_1 C4_1 C7_1 112.41(16)
N1_1 C4_1 C8_1 111.50(19)
C7_1 C4_1 C8_1 107.59(18)
N1_1 C4_1 C3_1 100.95(17)
C7_1 C4_1 C3_1 111.1(2)
C8_1 C4_1 C3_1 113.31(18)
C14_1 C9_1 C10_1 121.60(18)
C14_1 C9_1 N1_1 119.05(16)
C10_1 C9_1 N1_1 119.34(17)
C11_1 C10_1 C9_1 117.63(19)
C11_1 C10_1 C15_1 117.77(17)
C9_1 C10_1 C15_1 124.50(18)
C12_1 C11_1 C10_1 121.35(19)
C11_1 C12_1 C13_1 120.06(19)
C12_1 C13_1 C14_1 121.3(2)
C13_1 C14_1 C9_1 117.98(18)
C13_1 C14_1 C18_1 118.18(19)
C9_1 C14_1 C18_1 123.66(18)
C10_1 C15_1 C17_1 111.36(19)
C10_1 C15_1 C16_1 111.46(17)
C17_1 C15_1 C16_1 108.88(17)
C14_1 C18_1 C19_1 112.17(18)
C14_1 C18_1 C20_1 111.30(19)
C19_1 C18_1 C20_1 110.1(2)
N2_1 C21_1 C22_1 107.95(17)
N2_1 C21_1 Si2_1 129.28(15)
C22_1 C21_1 Si2_1 120.67(14)
C25_1 C22_1 C23_1 108.0(2)
C25_1 C22_1 C26_1 108.93(18)
C23_1 C22_1 C26_1 112.78(19)
C25_1 C22_1 C21_1 115.37(18)
C23_1 C22_1 C21_1 102.55(16)
C26_1 C22_1 C21_1 109.18(19)
C24_1 C23_1 C22_1 107.43(17)
C27_1 C24_1 C23_1 112.7(2)
C27_1 C24_1 N2_1 112.50(17)
C23_1 C24_1 N2_1 101.25(16)
C27_1 C24_1 C28_1 107.26(19)
C23_1 C24_1 C28_1 111.26(19)
N2_1 C24_1 C28_1 111.93(19)
C34_1 C29_1 C30_1 121.90(19)
C34_1 C29_1 N2_1 119.01(18)
C30_1 C29_1 N2_1 119.05(19)
C31_1 C30_1 C29_1 117.9(2)
C31_1 C30_1 C35_1 117.83(19)
C29_1 C30_1 C35_1 124.18(18)
C32_1 C31_1 C30_1 121.1(2)
C31_1 C32_1 C33_1 120.4(2)
C32_1 C33_1 C34_1 121.1(2)
C29_1 C34_1 C33_1 117.4(2)
C29_1 C34_1 C38_1 123.9(2)
C33_1 C34_1 C38_1 118.6(2)
C30_1 C35_1 C37_1 112.78(19)
C30_1 C35_1 C36_1 110.63(19)
C37_1 C35_1 C36_1 108.8(2)
C34_1 C38_1 C39_1 110.9(2)
C34_1 C38_1 C40_1 112.6(2)
C39_1 C38_1 C40_1 109.6(2)
C1_2 N1_2 C9_2 123.69(15)
C1_2 N1_2 C4_2 115.16(16)
C9_2 N1_2 C4_2 121.15(15)
C21_2 N2_2 C29_2 122.72(15)
C21_2 N2_2 C24_2 115.42(15)
C29_2 N2_2 C24_2 121.84(13)
C1_2 Si1_2 Cl1_2 110.95(9)
C1_2 Si1_2 Si2_2 108.93(8)
Cl1_2 Si1_2 Si2_2 106.55(3)
C21_2 Si2_2 Cl2B_2 102.2(4)
C21_2 Si2_2 Cl2A_2 111.65(8)
C21_2 Si2_2 Si1_2 109.24(8)
Cl2B_2 Si2_2 Si1_2 125.2(3)
Cl2A_2 Si2_2 Si1_2 107.41(6)
N1_2 C1_2 C2_2 108.19(15)
N1_2 C1_2 Si1_2 128.15(15)
C2_2 C1_2 Si1_2 122.02(13)
C6_2 C2_2 C1_2 116.11(16)
C6_2 C2_2 C3_2 109.70(16)
C1_2 C2_2 C3_2 102.83(15)
C6_2 C2_2 C5_2 108.27(16)
C1_2 C2_2 C5_2 108.51(15)
C3_2 C2_2 C5_2 111.38(17)
C4_2 C3_2 C2_2 107.59(16)
N1_2 C4_2 C8_2 111.14(18)
N1_2 C4_2 C3_2 101.00(16)
C8_2 C4_2 C3_2 111.97(17)
N1_2 C4_2 C7_2 111.98(16)
C8_2 C4_2 C7_2 107.70(19)
C3_2 C4_2 C7_2 113.04(19)
C14_2 C9_2 C10_2 121.43(17)
C14_2 C9_2 N1_2 118.77(16)
C10_2 C9_2 N1_2 119.76(15)
C11_2 C10_2 C9_2 117.70(17)
C11_2 C10_2 C15_2 117.82(18)
C9_2 C10_2 C15_2 124.42(17)
C12_2 C11_2 C10_2 121.59(19)
C11_2 C12_2 C13_2 119.87(19)
C12_2 C13_2 C14_2 121.39(17)
C13_2 C14_2 C9_2 117.83(18)
C13_2 C14_2 C18_2 118.78(16)
C9_2 C14_2 C18_2 123.23(17)
C10_2 C15_2 C16_2 111.57(19)
C10_2 C15_2 C17_2 111.24(17)
C16_2 C15_2 C17_2 108.67(18)
C14_2 C18_2 C19_2 110.43(17)
C14_2 C18_2 C20_2 112.24(17)
C19_2 C18_2 C20_2 110.18(17)
N2_2 C21_2 C22_2 107.68(16)
N2_2 C21_2 Si2_2 129.00(14)
C22_2 C21_2 Si2_2 121.74(13)
C25_2 C22_2 C26_2 109.28(16)
C25_2 C22_2 C21_2 115.22(16)
C26_2 C22_2 C21_2 108.29(16)
C25_2 C22_2 C23_2 108.58(17)
C26_2 C22_2 C23_2 112.88(17)
C21_2 C22_2 C23_2 102.57(15)
C24_2 C23_2 C22_2 107.34(15)
N2_2 C24_2 C23_2 101.12(14)
N2_2 C24_2 C27_2 111.79(16)
C23_2 C24_2 C27_2 113.41(17)
N2_2 C24_2 C28_2 112.03(16)
C23_2 C24_2 C28_2 111.29(17)
C27_2 C24_2 C28_2 107.26(17)
C34_2 C29_2 C30_2 122.14(17)
C34_2 C29_2 N2_2 118.80(17)
C30_2 C29_2 N2_2 119.00(17)
C31_2 C30_2 C29_2 117.6(2)
C31_2 C30_2 C35_2 118.34(19)
C29_2 C30_2 C35_2 123.94(16)
C32_2 C31_2 C30_2 120.9(2)
C33_2 C32_2 C31_2 120.65(19)
C32_2 C33_2 C34_2 121.6(2)
C33_2 C34_2 C29_2 117.0(2)
C33_2 C34_2 C38_2 119.42(19)
C29_2 C34_2 C38_2 123.41(17)
C30_2 C35_2 C36_2 111.04(18)
C30_2 C35_2 C37_2 111.89(17)
C36_2 C35_2 C37_2 108.89(18)
C34_2 C38_2 C40_2 112.18(19)
C34_2 C38_2 C39_2 111.49(19)
C40_2 C38_2 C39_2 109.38(19)

loop_
_geom_bond_atom_site_label_1
_geom_bond_atom_site_label_2
_geom_bond_distance
N1_1 C1_1 1.336(3)
N1_1 C9_1 1.438(2)
N1_1 C4_1 1.503(3)
N2_1 C21_1 1.337(2)
N2_1 C29_1 1.437(2)
N2_1 C24_1 1.507(3)
Si1_1 C1_1 1.823(3)
Si1_1 Cl1_1 2.1027(18)
Si1_1 Si2_1 2.3058(13)
Si2_1 C21_1 1.826(3)
Si2_1 Cl2B_1 1.924(6)
Si2_1 Cl2A_1 2.0910(13)
C1_1 C2_1 1.531(3)
C2_1 C6_1 1.530(3)
C2_1 C3_1 1.530(3)
C2_1 C5_1 1.531(3)
C3_1 C4_1 1.523(3)
C4_1 C7_1 1.514(3)
C4_1 C8_1 1.520(3)
C9_1 C14_1 1.393(3)
C9_1 C10_1 1.403(2)
C10_1 C11_1 1.388(3)
C10_1 C15_1 1.507(3)
C11_1 C12_1 1.368(3)
C12_1 C13_1 1.373(3)
C13_1 C14_1 1.384(3)
C14_1 C18_1 1.520(3)
C15_1 C17_1 1.530(3)
C15_1 C16_1 1.534(3)
C18_1 C19_1 1.522(4)
C18_1 C20_1 1.525(3)
C21_1 C22_1 1.534(3)
C22_1 C25_1 1.524(4)
C22_1 C23_1 1.531(3)
C22_1 C26_1 1.534(3)
C23_1 C24_1 1.506(3)
C24_1 C27_1 1.494(3)
C24_1 C28_1 1.539(3)
C29_1 C34_1 1.392(3)
C29_1 C30_1 1.405(3)
C30_1 C31_1 1.378(3)
C30_1 C35_1 1.513(3)
C31_1 C32_1 1.367(4)
C32_1 C33_1 1.377(4)
C33_1 C34_1 1.392(3)
C34_1 C38_1 1.509(3)
C35_1 C37_1 1.530(3)
C35_1 C36_1 1.531(3)
C38_1 C39_1 1.529(4)
C38_1 C40_1 1.530(4)
N1_2 C1_2 1.342(3)
N1_2 C9_2 1.431(3)
N1_2 C4_2 1.503(2)
N2_2 C21_2 1.344(2)
N2_2 C29_2 1.436(2)
N2_2 C24_2 1.502(3)
Si1_2 C1_2 1.833(2)
Si1_2 Cl1_2 2.1000(17)
Si1_2 Si2_2 2.3106(12)
Si2_2 C21_2 1.827(3)
Si2_2 Cl2B_2 1.887(11)
Si2_2 Cl2A_2 2.0997(12)
C1_2 C2_2 1.522(3)
C2_2 C6_2 1.522(3)
C2_2 C3_2 1.532(3)
C2_2 C5_2 1.538(3)
C3_2 C4_2 1.520(3)
C4_2 C8_2 1.520(3)
C4_2 C7_2 1.521(3)
C9_2 C14_2 1.402(2)
C9_2 C10_2 1.404(3)
C10_2 C11_2 1.385(3)
C10_2 C15_2 1.515(3)
C11_2 C12_2 1.372(3)
C12_2 C13_2 1.376(3)
C13_2 C14_2 1.385(3)
C14_2 C18_2 1.514(3)
C15_2 C16_2 1.523(4)
C15_2 C17_2 1.532(3)
C18_2 C19_2 1.525(3)
C18_2 C20_2 1.529(3)
C21_2 C22_2 1.528(2)
C22_2 C25_2 1.522(3)
C22_2 C26_2 1.524(3)
C22_2 C23_2 1.541(3)
C23_2 C24_2 1.511(3)
C24_2 C27_2 1.520(3)
C24_2 C28_2 1.522(3)
C29_2 C34_2 1.397(3)
C29_2 C30_2 1.408(3)
C30_2 C31_2 1.389(3)
C30_2 C35_2 1.511(3)
C31_2 C32_2 1.370(4)
C32_2 C33_2 1.368(4)
C33_2 C34_2 1.394(3)
C34_2 C38_2 1.504(3)
C35_2 C36_2 1.528(3)
C35_2 C37_2 1.529(3)
C38_2 C40_2 1.528(3)
C38_2 C39_2 1.534(3)
